data_7029802
loop_
_publ_author_name
'Zhang, Lei'
'Kuang, Xiaofei'
'Wu, Xiaoyuan'
'Yang, Wenbin'
'Lu, Canzhong'

_publ_section_title
;
 Supramolecular interactions induced hinge-like motion of a metal-organic
 framework accompanied by anisotropic thermal expansion.
;
_journal_issue 19
_journal_name_full 'Dalton transactions (Cambridge, England : 2003)'
_journal_page_first 7146
_journal_page_last 7152
_journal_paper_doi 10.1039/c3dt53580k
_journal_volume 43
_journal_year 2014
_chemical_formula_sum 'C72 H48 Ag4 Mo8 N24 O26'
_chemical_formula_weight 2864.34
_chemical_name_systematic
; 
 ? 
;
_space_group_IT_number 15
_symmetry_cell_setting monoclinic
_symmetry_space_group_name_Hall '-C 2yc'
_symmetry_space_group_name_H-M 'C 1 2/c 1'
_atom_sites_solution_hydrogens geom
_atom_sites_solution_primary direct
_atom_sites_solution_secondary difmap
_audit_creation_method SHELXL-97
_cell_angle_alpha 90.00
_cell_angle_beta 115.121(4)
_cell_angle_gamma 90.00
_cell_formula_units_Z 4
_cell_length_a 21.9368(7)
_cell_length_b 16.8155(5)
_cell_length_c 25.4998(12)
_cell_measurement_reflns_used 8108
_cell_measurement_temperature 500.00(10)
_cell_measurement_theta_max 27.7780
_cell_measurement_theta_min 3.1830
_cell_volume 8516.6(6)
_computing_structure_refinement 'SHELXL-97 (Sheldrick, 1997)'
_computing_structure_solution 'SHELXS-97 (Sheldrick, 1990)'
_diffrn_ambient_temperature 500.00(10)
_diffrn_detector_area_resol_mean 10.3503
_diffrn_measured_fraction_theta_full 0.972
_diffrn_measured_fraction_theta_max 0.972
_diffrn_measurement_device_type 'SuperNova, Dual, Cu at zero, Atlas'
_diffrn_measurement_method '\w scans'
_diffrn_radiation_monochromator mirror
_diffrn_radiation_source 'SuperNova (Mo) X-ray Source'
_diffrn_radiation_type MoK\a
_diffrn_radiation_wavelength 0.71073
_diffrn_reflns_av_R_equivalents 0.0316
_diffrn_reflns_av_sigmaI/netI 0.0355
_diffrn_reflns_limit_h_max 21
_diffrn_reflns_limit_h_min -26
_diffrn_reflns_limit_k_max 19
_diffrn_reflns_limit_k_min -18
_diffrn_reflns_limit_l_max 30
_diffrn_reflns_limit_l_min -20
_diffrn_reflns_number 19737
_diffrn_reflns_theta_full 25.00
_diffrn_reflns_theta_max 25.00
_diffrn_reflns_theta_min 3.05
_exptl_absorpt_coefficient_mu 2.124
_exptl_absorpt_correction_T_max 1.00000
_exptl_absorpt_correction_T_min 0.61242
_exptl_absorpt_correction_type multi-scan
_exptl_crystal_colour brown
_exptl_crystal_density_diffrn 2.234
_exptl_crystal_density_method 'not measured'
_exptl_crystal_description block-like
_exptl_crystal_F_000 5520
_exptl_crystal_size_max 0.34
_exptl_crystal_size_mid 0.10
_exptl_crystal_size_min 0.10
_refine_diff_density_max 2.188
_refine_diff_density_min -0.844
_refine_diff_density_rms 0.153
_refine_ls_extinction_method none
_refine_ls_goodness_of_fit_ref 1.068
_refine_ls_hydrogen_treatment constr
_refine_ls_matrix_type full
_refine_ls_number_parameters 605
_refine_ls_number_reflns 7297
_refine_ls_number_restraints 0
_refine_ls_restrained_S_all 1.068
_refine_ls_R_factor_all 0.0696
_refine_ls_R_factor_gt 0.0548
_refine_ls_shift/su_max 0.001
_refine_ls_shift/su_mean 0.000
_refine_ls_structure_factor_coef Fsqd
_refine_ls_weighting_details 'calc w=1/[\s^2^(Fo^2^)+(0.0924P)^2^+65.3736P] where P=(Fo^2^+2Fc^2^)/3'
_refine_ls_weighting_scheme calc
_refine_ls_wR_factor_gt 0.1585
_refine_ls_wR_factor_ref 0.1740
_reflns_number_gt 5702
_reflns_number_total 7297
_reflns_threshold_expression >2sigma(I)
_cod_data_source_file c3dt53580k2.cif
_cod_data_source_block A_500K
_cod_depositor_comments
;Adding full bibliography for
 ./tmp-cod-update-bibliographies-12899/cifs/7029802.cif.
;
_cod_original_cell_volume 8516.6(5)
_cod_original_sg_symbol_H-M C2/c
_cod_database_code 7029802

loop_
_symmetry_equiv_pos_as_xyz
'x, y, z'
'-x, y, -z+1/2'
'x+1/2, y+1/2, z'
'-x+1/2, y+1/2, -z+1/2'
'-x, -y, -z'
'x, -y, z-1/2'
'-x+1/2, -y+1/2, -z'
'x+1/2, -y+1/2, z-1/2'

loop_
_atom_site_label
_atom_site_type_symbol
_atom_site_fract_x
_atom_site_fract_y
_atom_site_fract_z
_atom_site_U_iso_or_equiv
_atom_site_adp_type
_atom_site_occupancy
_atom_site_symmetry_multiplicity
_atom_site_calc_flag
_atom_site_refinement_flags
Ag1 Ag 0.65577(4) 0.45643(5) 0.63345(3) 0.0676(3) Uani 1 1 d .
Ag2 Ag 0.67883(4) 0.75699(6) 0.13374(3) 0.0775(3) Uani 1 1 d .
C8 C 0.4026(3) 0.9716(4) 0.0017(3) 0.0381(16) Uani 1 1 d .
C9 C 0.9678(4) 0.8092(6) 0.5914(4) 0.053(2) Uani 1 1 d .
H9A H 0.9465 0.7879 0.6129 0.064 Uiso 1 1 calc R
C13 C 0.8771(4) 0.7557(4) 0.5005(3) 0.0384(16) Uani 1 1 d .
C14 C 0.9404(4) 0.7995(5) 0.5327(3) 0.0414(17) Uani 1 1 d .
C17 C 0.7023(4) 0.5834(5) 0.4963(4) 0.0469(19) Uani 1 1 d .
H17A H 0.6803 0.5871 0.4561 0.056 Uiso 1 1 calc R
C18 C 0.5560(4) 0.8453(5) 0.0373(4) 0.0477(19) Uani 1 1 d .
H18A H 0.5757 0.8176 0.0170 0.057 Uiso 1 1 calc R
C19 C 0.4967(4) 0.8848(5) 0.0061(3) 0.0477(19) Uani 1 1 d .
H19A H 0.4767 0.8829 -0.0342 0.057 Uiso 1 1 calc R
C20 C 0.3195(4) 1.0523(5) -0.0042(3) 0.0420(17) Uani 1 1 d .
C22 C 0.4673(3) 0.9275(4) 0.0356(3) 0.0385(16) Uani 1 1 d .
C23 C 0.2799(4) 1.1522(5) 0.1094(4) 0.0489(19) Uani 1 1 d .
H23A H 0.2995 1.1565 0.1495 0.059 Uiso 1 1 calc R
C25 C 0.2237(4) 1.1390(5) -0.0081(4) 0.053(2) Uani 1 1 d .
H25A H 0.2034 1.1361 -0.0483 0.063 Uiso 1 1 calc R
C29 C 0.7903(4) 0.7253(5) 0.4145(3) 0.0418(17) Uani 1 1 d .
C30 C 0.7577(4) 0.7366(5) 0.3510(3) 0.0461(18) Uani 1 1 d .
C32 C 0.7645(4) 0.5643(5) 0.6128(4) 0.053(2) Uani 1 1 d .
H32A H 0.7858 0.5576 0.6527 0.063 Uiso 1 1 calc R
C34 C 0.2881(4) 0.9914(5) -0.1500(3) 0.0491(19) Uani 1 1 d .
C35 C 0.7650(4) 0.6210(5) 0.5277(3) 0.0434(17) Uani 1 1 d .
C36 C 0.2863(4) 1.1013(4) 0.0250(3) 0.0411(17) Uani 1 1 d .
C37 C 0.9748(4) 0.8340(6) 0.5027(4) 0.055(2) Uani 1 1 d .
H37A H 0.9578 0.8302 0.4626 0.067 Uiso 1 1 calc R
C38 C 0.7962(4) 0.6094(5) 0.5866(4) 0.051(2) Uani 1 1 d .
H38A H 0.8382 0.6318 0.6085 0.061 Uiso 1 1 calc R
C39 C 0.3216(5) 0.9556(7) -0.1782(4) 0.066(3) Uani 1 1 d .
H39A H 0.3654 0.9374 -0.1578 0.079 Uiso 1 1 calc R
C40 C 0.3202(4) 1.0016(5) -0.0861(3) 0.0430(18) Uani 1 1 d .
C41 C 0.7949(4) 0.6715(4) 0.4970(3) 0.0409(17) Uani 1 1 d .
C42 C 0.6752(4) 0.5410(5) 0.5274(4) 0.050(2) Uani 1 1 d .
H42A H 0.6328 0.5187 0.5071 0.060 Uiso 1 1 calc R
C43 C 0.1939(4) 1.1808(6) 0.0224(4) 0.057(2) Uani 1 1 d .
H43A H 0.1527 1.2055 0.0013 0.068 Uiso 1 1 calc R
C45 C 0.3138(4) 1.1095(5) 0.0833(3) 0.0453(18) Uani 1 1 d .
H45A H 0.3554 1.0866 0.1058 0.054 Uiso 1 1 calc R
C46 C 1.0329(5) 0.8727(6) 0.5334(4) 0.061(2) Uani 1 1 d .
H46A H 1.0551 0.8948 0.5129 0.073 Uiso 1 1 calc R
C48 C 0.4989(4) 0.9276(6) 0.0952(4) 0.056(2) Uani 1 1 d .
H48A H 0.4811 0.9562 0.1166 0.067 Uiso 1 1 calc R
C49 C 1.0275(4) 0.8512(6) 0.6185(4) 0.059(2) Uani 1 1 d .
H49A H 1.0451 0.8582 0.6584 0.071 Uiso 1 1 calc R
C50 C 0.2887(5) 0.9470(7) -0.2381(4) 0.069(3) Uani 1 1 d .
H50 H 0.3121 0.9240 -0.2572 0.083 Uiso 1 1 calc R
C52 C 0.1951(5) 1.0050(7) -0.2406(4) 0.071(3) Uani 1 1 d .
H52A H 0.1514 1.0233 -0.2619 0.086 Uiso 1 1 calc R
C54 C 0.7555(6) 0.7942(7) 0.2656(4) 0.076(3) Uani 1 1 d .
H54A H 0.7739 0.8296 0.2483 0.091 Uiso 1 1 calc R
C55 C 0.2229(4) 1.0169(6) -0.1810(4) 0.061(2) Uani 1 1 d .
H55A H 0.1986 1.0408 -0.1629 0.073 Uiso 1 1 calc R
C56 C 0.5564(4) 0.8851(6) 0.1221(4) 0.060(2) Uani 1 1 d .
H56A H 0.5762 0.8844 0.1623 0.072 Uiso 1 1 calc R
C57 C 0.7864(5) 0.7855(7) 0.3241(4) 0.065(3) Uani 1 1 d .
H57A H 0.8263 0.8122 0.3458 0.079 Uiso 1 1 calc R
C58 C 0.6975(5) 0.6992(6) 0.3170(4) 0.066(3) Uani 1 1 d .
H58A H 0.6748 0.6685 0.3333 0.080 Uiso 1 1 calc R
C60 C 0.6729(5) 0.7092(8) 0.2583(4) 0.079(3) Uani 1 1 d .
H60A H 0.6337 0.6819 0.2355 0.095 Uiso 1 1 calc R
N1 N 0.7046(3) 0.5297(4) 0.5837(3) 0.0520(17) Uani 1 1 d .
N2 N 1.0608(3) 0.8817(5) 0.5903(3) 0.0538(18) Uani 1 1 d .
N3 N 0.6997(4) 0.7541(6) 0.2315(3) 0.067(2) Uani 1 1 d .
N4 N 0.7630(3) 0.6771(4) 0.4397(3) 0.0475(16) Uani 1 1 d .
N5 N 0.8524(3) 0.7099(4) 0.5298(3) 0.0450(15) Uani 1 1 d .
N6 N 0.8479(3) 0.7655(4) 0.4432(3) 0.0477(16) Uani 1 1 d .
N7 N 0.5867(3) 0.8441(5) 0.0947(3) 0.0545(18) Uani 1 1 d .
N8 N 0.2207(3) 1.1872(4) 0.0795(3) 0.0493(17) Uani 1 1 d .
N9 N 0.2255(4) 0.9700(5) -0.2693(3) 0.064(2) Uani 1 1 d .
N10 N 0.3774(3) 0.9623(4) -0.0563(3) 0.0463(16) Uani 1 1 d .
N11 N 0.3752(3) 1.0130(4) 0.0291(3) 0.0434(15) Uani 1 1 d .
N12 N 0.2900(3) 1.0493(4) -0.0622(3) 0.0487(16) Uani 1 1 d .
Mo1 Mo 0.5000 0.46821(8) 0.7500 0.0676(4) Uani 1 2 d S
Mo2 Mo 0.50144(3) 0.59035(4) 0.63887(3) 0.0448(2) Uani 1 1 d .
Mo3 Mo 0.50749(4) 0.78948(5) 0.64203(3) 0.0468(2) Uani 1 1 d .
Mo4 Mo 0.5000 0.90598(9) 0.7500 0.0663(4) Uani 1 2 d S
Mo5 Mo 0.59256(3) 0.69221(4) 0.78973(3) 0.0441(2) Uani 1 1 d .
O1 O 0.4366(8) 0.4066(8) 0.7104(9) 0.222(9) Uani 1 1 d .
O2 O 0.5339(4) 0.5156(5) 0.7051(3) 0.085(2) Uani 1 1 d .
O3 O 0.4468(4) 0.5319(7) 0.5853(4) 0.115(3) Uani 1 1 d .
O4 O 0.5717(4) 0.5804(6) 0.6298(4) 0.102(3) Uani 1 1 d .
O5 O 0.4667(4) 0.6892(5) 0.6062(3) 0.079(2) Uani 1 1 d .
O6 O 0.5524(5) 0.6869(5) 0.7145(3) 0.091(2) Uani 1 1 d .
O7 O 0.5763(4) 0.6040(5) 0.8230(4) 0.095(3) Uani 1 1 d .
O8 O 0.6763(3) 0.6955(5) 0.8179(4) 0.084(2) Uani 1 1 d .
O9 O 0.5772(5) 0.7893(7) 0.6289(4) 0.110(3) Uani 1 1 d .
O10 O 0.4543(5) 0.8462(7) 0.5900(4) 0.126(4) Uani 1 1 d .
O11 O 0.5457(4) 0.8576(5) 0.7105(4) 0.095(3) Uani 1 1 d .
O12 O 0.5664(4) 0.7795(5) 0.8169(4) 0.085(2) Uani 1 1 d .
O13 O 0.4408(6) 0.9643(7) 0.7031(5) 0.138(4) Uani 1 1 d .

loop_
_atom_site_aniso_label
_atom_site_aniso_U_11
_atom_site_aniso_U_22
_atom_site_aniso_U_33
_atom_site_aniso_U_23
_atom_site_aniso_U_13
_atom_site_aniso_U_12
Ag1 0.0551(4) 0.0939(6) 0.0485(4) -0.0077(4) 0.0170(3) -0.0266(4)
Ag2 0.0755(5) 0.1053(7) 0.0478(4) -0.0024(4) 0.0223(4) 0.0369(5)
C8 0.035(4) 0.036(4) 0.040(4) 0.000(3) 0.013(3) -0.001(3)
C9 0.054(5) 0.069(6) 0.038(4) -0.001(4) 0.021(4) -0.015(4)
C13 0.035(4) 0.044(4) 0.033(4) 0.001(3) 0.011(3) 0.001(3)
C14 0.040(4) 0.043(4) 0.042(4) -0.001(3) 0.019(4) -0.003(3)
C17 0.037(4) 0.051(5) 0.050(5) -0.001(4) 0.016(4) -0.007(3)
C18 0.051(5) 0.050(5) 0.043(5) 0.001(4) 0.021(4) 0.009(4)
C19 0.040(4) 0.059(5) 0.038(4) 0.004(4) 0.011(4) 0.008(4)
C20 0.038(4) 0.046(4) 0.041(4) 0.004(3) 0.016(3) 0.002(3)
C22 0.034(4) 0.040(4) 0.039(4) -0.003(3) 0.013(3) -0.001(3)
C23 0.049(5) 0.051(5) 0.044(5) -0.003(4) 0.017(4) 0.000(4)
C25 0.058(5) 0.051(5) 0.048(5) 0.003(4) 0.022(4) 0.014(4)
C29 0.040(4) 0.048(5) 0.037(4) -0.004(3) 0.015(3) -0.004(3)
C30 0.049(5) 0.050(5) 0.038(4) -0.004(4) 0.017(4) -0.002(4)
C32 0.058(5) 0.059(5) 0.044(5) -0.001(4) 0.024(4) -0.015(4)
C34 0.050(5) 0.053(5) 0.037(4) -0.002(4) 0.011(4) 0.005(4)
C35 0.044(4) 0.042(4) 0.045(4) -0.002(4) 0.020(4) 0.001(3)
C36 0.040(4) 0.036(4) 0.048(4) -0.004(3) 0.019(4) 0.000(3)
C37 0.048(5) 0.085(7) 0.032(4) 0.005(4) 0.016(4) -0.022(4)
C38 0.048(5) 0.053(5) 0.046(5) 0.001(4) 0.013(4) -0.005(4)
C39 0.049(5) 0.097(8) 0.044(5) -0.011(5) 0.012(4) 0.016(5)
C40 0.040(4) 0.053(5) 0.031(4) -0.005(3) 0.011(3) 0.002(3)
C41 0.036(4) 0.041(4) 0.046(4) -0.002(3) 0.018(4) -0.001(3)
C42 0.043(4) 0.053(5) 0.053(5) 0.004(4) 0.019(4) -0.008(4)
C43 0.039(5) 0.068(6) 0.058(6) -0.003(4) 0.016(4) 0.019(4)
C45 0.038(4) 0.050(5) 0.042(4) -0.004(4) 0.012(3) 0.001(3)
C46 0.062(5) 0.077(7) 0.051(5) -0.005(5) 0.032(5) -0.028(5)
C48 0.049(5) 0.067(6) 0.047(5) -0.002(4) 0.016(4) 0.011(4)
C49 0.043(5) 0.090(7) 0.038(4) -0.001(5) 0.011(4) -0.006(4)
C50 0.056(6) 0.098(8) 0.046(5) -0.019(5) 0.015(5) -0.001(5)
C52 0.052(6) 0.097(8) 0.047(5) -0.006(5) 0.003(4) 0.010(5)
C54 0.088(8) 0.098(8) 0.045(5) 0.010(5) 0.030(6) -0.017(6)
C55 0.044(5) 0.075(6) 0.051(5) -0.002(5) 0.008(4) 0.018(4)
C56 0.052(5) 0.080(7) 0.041(5) -0.002(4) 0.012(4) 0.013(5)
C57 0.060(6) 0.095(8) 0.041(5) -0.002(5) 0.021(4) -0.026(5)
C58 0.057(6) 0.086(7) 0.048(5) -0.005(5) 0.014(4) -0.025(5)
C60 0.064(6) 0.112(9) 0.049(6) -0.002(6) 0.011(5) -0.029(6)
N1 0.053(4) 0.053(4) 0.049(4) 0.000(3) 0.021(4) -0.008(3)
N2 0.040(4) 0.070(5) 0.045(4) -0.009(4) 0.012(3) -0.016(3)
N3 0.067(5) 0.091(6) 0.038(4) -0.007(4) 0.017(4) -0.003(4)
N4 0.043(4) 0.054(4) 0.043(4) 0.003(3) 0.015(3) -0.010(3)
N5 0.042(4) 0.050(4) 0.040(4) -0.003(3) 0.014(3) -0.002(3)
N6 0.044(4) 0.059(4) 0.038(4) -0.004(3) 0.016(3) -0.010(3)
N7 0.050(4) 0.060(5) 0.048(4) 0.007(3) 0.016(3) 0.017(3)
N8 0.047(4) 0.054(4) 0.046(4) -0.010(3) 0.020(3) 0.003(3)
N9 0.062(5) 0.082(6) 0.037(4) 0.000(4) 0.010(4) 0.004(4)
N10 0.040(4) 0.055(4) 0.038(4) -0.004(3) 0.012(3) 0.008(3)
N11 0.040(3) 0.049(4) 0.039(3) -0.001(3) 0.014(3) 0.005(3)
N12 0.039(4) 0.061(4) 0.045(4) -0.003(3) 0.017(3) 0.010(3)
Mo1 0.0754(8) 0.0713(8) 0.0762(8) 0.000 0.0518(7) 0.000
Mo2 0.0480(4) 0.0518(5) 0.0333(4) -0.0018(3) 0.0161(3) 0.0005(3)
Mo3 0.0565(5) 0.0481(4) 0.0406(4) 0.0080(3) 0.0254(3) 0.0001(3)
Mo4 0.0659(7) 0.0860(9) 0.0447(6) 0.000 0.0213(6) 0.000
Mo5 0.0375(4) 0.0468(4) 0.0432(4) -0.0051(3) 0.0126(3) -0.0002(3)
O1 0.219(14) 0.133(11) 0.37(3) -0.102(14) 0.181(17) -0.119(11)
O2 0.106(6) 0.082(5) 0.068(5) 0.007(4) 0.039(4) 0.002(4)
O3 0.086(6) 0.168(10) 0.074(5) -0.047(6) 0.017(5) -0.022(6)
O4 0.082(5) 0.145(8) 0.080(5) 0.008(5) 0.036(5) 0.036(5)
O5 0.085(5) 0.084(5) 0.063(4) 0.000(4) 0.029(4) 0.001(4)
O6 0.123(7) 0.073(5) 0.065(5) -0.006(4) 0.028(5) -0.003(4)
O7 0.104(6) 0.096(6) 0.100(6) 0.021(5) 0.059(5) 0.028(5)
O8 0.044(4) 0.085(5) 0.115(6) -0.032(5) 0.024(4) -0.002(3)
O9 0.090(6) 0.144(9) 0.109(7) 0.005(6) 0.055(6) -0.015(6)
O10 0.114(7) 0.198(11) 0.089(6) 0.067(7) 0.065(6) 0.071(7)
O11 0.113(6) 0.099(7) 0.085(6) -0.009(5) 0.054(5) -0.023(5)
O12 0.089(5) 0.084(5) 0.101(6) -0.008(5) 0.060(5) -0.007(4)
O13 0.137(9) 0.108(8) 0.132(9) 0.024(7) 0.021(7) 0.001(6)

loop_
_atom_type_symbol
_atom_type_description
_atom_type_scat_dispersion_real
_atom_type_scat_dispersion_imag
_atom_type_scat_source
C C 0.0033 0.0016 'International Tables Vol C Tables 4.2.6.8 and 6.1.1.4'
H H 0.0000 0.0000 'International Tables Vol C Tables 4.2.6.8 and 6.1.1.4'
N N 0.0061 0.0033 'International Tables Vol C Tables 4.2.6.8 and 6.1.1.4'
O O 0.0106 0.0060 'International Tables Vol C Tables 4.2.6.8 and 6.1.1.4'
Mo Mo -1.6832 0.6857 'International Tables Vol C Tables 4.2.6.8 and 6.1.1.4'
Ag Ag -0.8971 1.1015 'International Tables Vol C Tables 4.2.6.8 and 6.1.1.4'

loop_
_geom_angle_atom_site_label_1
_geom_angle_atom_site_label_2
_geom_angle_atom_site_label_3
_geom_angle
_geom_angle_site_symmetry_1
_geom_angle_site_symmetry_3
N2 Ag1 N9 128.8(3) 3_445 3_546
N2 Ag1 N1 124.5(3) 3_445 .
N9 Ag1 N1 106.6(3) 3_546 .
N8 Ag2 N3 133.5(3) 3_545 .
N8 Ag2 N7 124.0(3) 3_545 .
N3 Ag2 N7 102.1(3) . .
N11 C8 N10 125.7(7) . .
N11 C8 C22 119.5(7) . .
N10 C8 C22 114.8(6) . .
C14 C9 C49 119.3(8) . .
N6 C13 N5 124.2(7) . .
N6 C13 C14 116.6(7) . .
N5 C13 C14 119.1(7) . .
C9 C14 C37 117.4(7) . .
C9 C14 C13 122.7(7) . .
C37 C14 C13 119.9(7) . .
C42 C17 C35 117.4(8) . .
N7 C18 C19 124.1(8) . .
C18 C19 C22 118.7(7) . .
N11 C20 N12 124.5(7) . .
N11 C20 C36 117.9(7) . .
N12 C20 C36 117.6(7) . .
C19 C22 C48 118.0(7) . .
C19 C22 C8 119.1(7) . .
C48 C22 C8 123.0(7) . .
N8 C23 C45 123.0(8) . .
C43 C25 C36 117.2(8) . .
N4 C29 N6 124.0(7) . .
N4 C29 C30 120.1(7) . .
N6 C29 C30 115.9(7) . .
C57 C30 C58 118.2(8) . .
C57 C30 C29 120.7(7) . .
C58 C30 C29 121.2(8) . .
N1 C32 C38 123.4(8) . .
C39 C34 C55 119.7(8) . .
C39 C34 C40 121.2(7) . .
C55 C34 C40 119.1(8) . .
C38 C35 C17 118.0(8) . .
C38 C35 C41 122.1(7) . .
C17 C35 C41 119.9(7) . .
C45 C36 C25 118.4(7) . .
C45 C36 C20 121.3(7) . .
C25 C36 C20 120.3(7) . .
C46 C37 C14 118.4(8) . .
C35 C38 C32 119.2(8) . .
C34 C39 C50 118.6(9) . .
N10 C40 N12 124.4(7) . .
N10 C40 C34 117.4(7) . .
N12 C40 C34 118.1(7) . .
N4 C41 N5 124.6(7) . .
N4 C41 C35 118.4(7) . .
N5 C41 C35 117.0(7) . .
N1 C42 C17 125.0(8) . .
N8 C43 C25 123.9(8) . .
C36 C45 C23 119.9(7) . .
N2 C46 C37 125.2(8) . .
C56 C48 C22 118.9(8) . .
N2 C49 C9 123.2(8) . .
N9 C50 C39 123.4(9) . .
N9 C52 C55 125.4(9) . .
N3 C54 C57 123.2(10) . .
C34 C55 C52 116.7(9) . .
N7 C56 C48 124.6(8) . .
C54 C57 C30 119.3(9) . .
C60 C58 C30 117.3(9) . .
N3 C60 C58 125.7(9) . .
C42 N1 C32 117.0(7) . .
C42 N1 Ag1 123.0(5) . .
C32 N1 Ag1 119.9(6) . .
C49 N2 C46 116.5(7) . .
C49 N2 Ag1 123.6(6) . 3
C46 N2 Ag1 119.7(6) . 3
C60 N3 C54 116.0(8) . .
C60 N3 Ag2 129.7(7) . .
C54 N3 Ag2 113.0(6) . .
C41 N4 C29 116.1(7) . .
C13 N5 C41 115.1(7) . .
C13 N6 C29 116.0(7) . .
C18 N7 C56 115.7(7) . .
C18 N7 Ag2 114.9(5) . .
C56 N7 Ag2 128.9(6) . .
C43 N8 C23 117.6(7) . .
C43 N8 Ag2 127.1(6) . 3_455
C23 N8 Ag2 115.2(5) . 3_455
C52 N9 C50 116.1(8) . .
C52 N9 Ag1 112.4(6) . 3_454
C50 N9 Ag1 131.5(7) . 3_454
C40 N10 C8 114.5(6) . .
C8 N11 C20 115.6(7) . .
C40 N12 C20 115.1(7) . .
O1 Mo1 O1 104.0(13) . 2_656
O1 Mo1 O2 110.5(7) . .
O1 Mo1 O2 101.3(6) 2_656 .
O1 Mo1 O2 101.3(6) . 2_656
O1 Mo1 O2 110.5(7) 2_656 2_656
O2 Mo1 O2 127.3(5) . 2_656
O4 Mo2 O3 102.1(5) . .
O4 Mo2 O5 104.8(4) . .
O3 Mo2 O5 98.1(5) . .
O4 Mo2 O2 92.1(4) . .
O3 Mo2 O2 101.2(5) . .
O5 Mo2 O2 151.0(3) . .
O4 Mo2 O7 164.8(4) . 2_656
O3 Mo2 O7 90.0(4) . 2_656
O5 Mo2 O7 82.2(3) . 2_656
O2 Mo2 O7 76.5(3) . 2_656
O4 Mo2 O6 92.1(4) . .
O3 Mo2 O6 165.1(4) . .
O5 Mo2 O6 73.7(3) . .
O2 Mo2 O6 82.4(3) . .
O7 Mo2 O6 76.7(3) 2_656 .
O10 Mo3 O9 103.4(5) . .
O10 Mo3 O5 95.5(5) . .
O9 Mo3 O5 100.3(4) . .
O10 Mo3 O11 105.6(5) . .
O9 Mo3 O11 95.5(4) . .
O5 Mo3 O11 149.8(3) . .
O10 Mo3 O12 90.8(4) . 2_656
O9 Mo3 O12 165.0(4) . 2_656
O5 Mo3 O12 82.9(3) . 2_656
O11 Mo3 O12 75.6(3) . 2_656
O10 Mo3 O6 161.8(5) . .
O9 Mo3 O6 92.3(4) . .
O5 Mo3 O6 72.4(3) . .
O11 Mo3 O6 81.6(3) . .
O12 Mo3 O6 74.6(3) 2_656 .
O13 Mo4 O13 107.7(8) . 2_656
O13 Mo4 O11 102.1(5) . 2_656
O13 Mo4 O11 107.5(6) 2_656 2_656
O13 Mo4 O11 107.5(6) . .
O13 Mo4 O11 102.1(5) 2_656 .
O11 Mo4 O11 128.7(5) 2_656 .
O8 Mo5 O6 115.2(5) . .
O8 Mo5 O12 106.1(4) . .
O6 Mo5 O12 111.6(4) . .
O8 Mo5 O7 103.0(4) . .
O6 Mo5 O7 111.4(4) . .
O12 Mo5 O7 109.0(4) . .
Mo1 O2 Mo2 136.9(5) . .
Mo2 O5 Mo3 122.8(4) . .
Mo5 O6 Mo2 139.9(4) . .
Mo5 O6 Mo3 131.3(4) . .
Mo2 O6 Mo3 88.2(3) . .
Mo5 O7 Mo2 127.2(4) . 2_656
Mo4 O11 Mo3 127.5(5) . .
Mo5 O12 Mo3 129.5(4) . 2_656

loop_
_geom_bond_atom_site_label_1
_geom_bond_atom_site_label_2
_geom_bond_distance
_geom_bond_site_symmetry_2
Ag1 N2 2.277(6) 3_445
Ag1 N9 2.306(7) 3_546
Ag1 N1 2.329(7) .
Ag2 N8 2.283(7) 3_545
Ag2 N3 2.337(8) .
Ag2 N7 2.348(7) .
C8 N11 1.300(10) .
C8 N10 1.349(10) .
C8 C22 1.508(10) .
C9 C14 1.365(11) .
C9 C49 1.388(12) .
C13 N6 1.334(10) .
C13 N5 1.338(10) .
C13 C14 1.476(11) .
C14 C37 1.407(11) .
C17 C42 1.377(11) .
C17 C35 1.412(11) .
C18 N7 1.326(11) .
C18 C19 1.374(11) .
C19 C22 1.383(11) .
C20 N11 1.330(10) .
C20 N12 1.341(10) .
C20 C36 1.491(11) .
C22 C48 1.375(11) .
C23 N8 1.333(11) .
C23 C45 1.390(11) .
C25 C43 1.399(12) .
C25 C36 1.420(11) .
C29 N4 1.325(10) .
C29 N6 1.342(10) .
C29 C30 1.478(11) .
C30 C57 1.382(12) .
C30 C58 1.385(12) .
C32 N1 1.336(11) .
C32 C38 1.379(12) .
C34 C39 1.368(12) .
C34 C55 1.376(12) .
C34 C40 1.487(11) .
C35 C38 1.376(11) .
C35 C41 1.484(11) .
C36 C45 1.353(11) .
C37 C46 1.346(12) .
C39 C50 1.391(13) .
C40 N10 1.334(10) .
C40 N12 1.339(10) .
C41 N4 1.329(10) .
C41 N5 1.345(10) .
C42 N1 1.314(11) .
C43 N8 1.323(11) .
C46 N2 1.324(11) .
C48 C56 1.354(12) .
C49 N2 1.326(11) .
C50 N9 1.330(12) .
C52 N9 1.321(13) .
C52 C55 1.390(13) .
C54 N3 1.342(13) .
C54 C57 1.360(13) .
C56 N7 1.342(11) .
C58 C60 1.367(14) .
C60 N3 1.313(13) .
N2 Ag1 2.277(6) 3
N8 Ag2 2.283(7) 3_455
N9 Ag1 2.306(7) 3_454
Mo1 O1 1.684(13) .
Mo1 O1 1.684(13) 2_656
Mo1 O2 1.795(8) .
Mo1 O2 1.795(8) 2_656
Mo2 O4 1.661(8) .
Mo2 O3 1.696(8) .
Mo2 O5 1.871(8) .
Mo2 O2 1.980(8) .
Mo2 O7 2.305(8) 2_656
Mo2 O6 2.404(8) .
Mo3 O10 1.648(8) .
Mo3 O9 1.697(9) .
Mo3 O5 1.945(8) .
Mo3 O11 1.954(8) .
Mo3 O12 2.280(7) 2_656
Mo3 O6 2.412(8) .
Mo4 O13 1.661(11) .
Mo4 O13 1.661(11) 2_656
Mo4 O11 1.882(9) 2_656
Mo4 O11 1.882(9) .
Mo5 O8 1.666(6) .
Mo5 O6 1.739(8) .
Mo5 O12 1.817(8) .
Mo5 O7 1.818(9) .
O7 Mo2 2.305(8) 2_656
O12 Mo3 2.280(7) 2_656
